data_1548432
loop_
_publ_author_name
'Katsuma, Yuhei'
'Asakawa, Hiroki'
'Yamashita, Makoto'

_publ_section_title
;
 Reactivity of highly Lewis acidic diborane(4) towards pyridine and
 isocyanide: formation of boraalkene-pyridine complex and
 <i>ortho</i>-functionalized pyridine derivatives.
;
_journal_issue 5
_journal_name_full 'Chemical science'
_journal_page_first 1301
_journal_page_last 1310
_journal_paper_doi 10.1039/c7sc04759b
_journal_volume 9
_journal_year 2018
_chemical_formula_moiety 'C49 H59 B2 N3 O4'
_chemical_formula_sum 'C49 H59 B2 N3 O4'
_chemical_formula_weight 775.61
_space_group_crystal_system triclinic
_space_group_IT_number 2
_space_group_name_Hall '-P 1'
_space_group_name_H-M_alt 'P -1'
_symmetry_space_group_name_Hall '-P 1'
_symmetry_space_group_name_H-M 'P -1'
_atom_sites_solution_hydrogens geom
_audit_creation_method SHELXL-2014
_audit_update_record
;
2017-11-03 deposited with the CCDC.
2017-12-11 downloaded from the CCDC.
;
_cell_angle_alpha 104.201(3)
_cell_angle_beta 92.6541(11)
_cell_angle_gamma 111.940(3)
_cell_formula_units_Z 2
_cell_length_a 10.951(2)
_cell_length_b 14.210(3)
_cell_length_c 16.118(3)
_cell_measurement_reflns_used 4896
_cell_measurement_temperature 93(2)
_cell_measurement_theta_max 31.0647
_cell_measurement_theta_min 2.4976
_cell_volume 2228.7(8)
_computing_cell_refinement 'RIGAKU CrystalClear'
_computing_data_collection 'RIGAKU CrystalClear'
_computing_data_reduction 'RIGAKU CrystalClear'
_computing_molecular_graphics 'Yadokari-XG 2009(Wakita Nemoto et al.)'
_computing_publication_material 'Yadokari-XG 2009(Wakita,Nemoto et al.)'
_computing_structure_refinement 'SHELXL-2014 (Sheldrick, 2014)'
_computing_structure_solution SIR-97
_diffrn_ambient_temperature 93(2)
_diffrn_detector_area_resol_mean 28.5714
_diffrn_measured_fraction_theta_full 0.983
_diffrn_measured_fraction_theta_max 0.964
_diffrn_measurement_device_type 'Rigaku VariMax Saturn'
_diffrn_measurement_method 'omega scans'
_diffrn_radiation_monochromator Confocal
_diffrn_radiation_source 'rotating-anode X-ray tube'
_diffrn_radiation_type MoK\a
_diffrn_radiation_wavelength 0.71075
_diffrn_reflns_av_R_equivalents 0.0401
_diffrn_reflns_av_unetI/netI 0.0876
_diffrn_reflns_Laue_measured_fraction_full 0.983
_diffrn_reflns_Laue_measured_fraction_max 0.964
_diffrn_reflns_limit_h_max 14
_diffrn_reflns_limit_h_min -11
_diffrn_reflns_limit_k_max 18
_diffrn_reflns_limit_k_min -18
_diffrn_reflns_limit_l_max 18
_diffrn_reflns_limit_l_min -20
_diffrn_reflns_number 18527
_diffrn_reflns_point_group_measured_fraction_full 0.983
_diffrn_reflns_point_group_measured_fraction_max 0.964
_diffrn_reflns_theta_full 27.477
_diffrn_reflns_theta_max 27.477
_diffrn_reflns_theta_min 3.005
_exptl_absorpt_coefficient_mu 0.072
_exptl_absorpt_correction_T_max 1.0000
_exptl_absorpt_correction_T_min 0.8933
_exptl_absorpt_correction_type multi-scan
_exptl_absorpt_process_details 'Jacobson, R. (1998) Private communication'
_exptl_crystal_colour Colorless
_exptl_crystal_density_diffrn 1.156
_exptl_crystal_description Prism
_exptl_crystal_F_000 832
_exptl_crystal_size_max 0.200
_exptl_crystal_size_mid 0.100
_exptl_crystal_size_min 0.020
_refine_diff_density_max 0.337
_refine_diff_density_min -0.415
_refine_diff_density_rms 0.073
_refine_ls_extinction_method none
_refine_ls_goodness_of_fit_ref 0.986
_refine_ls_hydrogen_treatment constr
_refine_ls_matrix_type full
_refine_ls_number_parameters 538
_refine_ls_number_reflns 9851
_refine_ls_number_restraints 0
_refine_ls_restrained_S_all 0.986
_refine_ls_R_factor_all 0.1020
_refine_ls_R_factor_gt 0.0590
_refine_ls_shift/su_max 0.000
_refine_ls_shift/su_mean 0.000
_refine_ls_structure_factor_coef Fsqd
_refine_ls_weighting_details 'w=1/[\s^2^(Fo^2^)+(0.0695P)^2^] where P=(Fo^2^+2Fc^2^)/3'
_refine_ls_weighting_scheme calc
_refine_ls_wR_factor_gt 0.1245
_refine_ls_wR_factor_ref 0.1501
_reflns_Friedel_coverage 0.000
_reflns_number_gt 5830
_reflns_number_total 9851
_reflns_threshold_expression 'I > 2\s(I)'
_cod_data_source_file c7sc04759b3.cif
_cod_data_source_block 9d
_cod_depositor_comments
;
The following automatic conversions were performed:

'_exptl_absorpt_correction_type' value 'Multi-scan' changed to
'multi-scan' according to
/home/data/users/saulius/crontab/automatic-downloads/rss-feeds/RSC/lib/dictionaries/cif_core.dic
dictionary named 'cif_core.dic' version 2.4.2 from 2011-04-26.

Automatic conversion script
Id: cif_fix_values 4973 2017-02-22 13:04:09Z antanas 

 Adding full bibliography for 1548427--1548445.cif.
;
_cod_original_cell_volume 2228.6(8)
_cod_database_code 1548432
_shelx_space_group_comment
;
The symmetry employed for this shelxl refinement is uniquely defined
by the following loop, which should always be used as a source of
symmetry information in preference to the above space-group names.
They are only intended as comments.
;
_shelx_estimated_absorpt_t_min 0.986
_shelx_estimated_absorpt_t_max 0.999
_shelxl_version_number 2014-3

loop_
_space_group_symop_operation_xyz
'x, y, z'
'-x, -y, -z'

loop_
_atom_site_label
_atom_site_type_symbol
_atom_site_fract_x
_atom_site_fract_y
_atom_site_fract_z
_atom_site_U_iso_or_equiv
_atom_site_adp_type
_atom_site_occupancy
_atom_site_site_symmetry_order
_atom_site_calc_flag
_atom_site_refinement_flags_posn
_atom_site_refinement_flags_adp
N2 N 0.24484(15) 0.08375(13) 0.26857(11) 0.0175(4) Uani 1 1 d . .
O3 O 0.84218(13) 0.37085(11) 0.30587(9) 0.0235(3) Uani 1 1 d . .
O4 O 0.68175(13) 0.40634(11) 0.23767(9) 0.0212(3) Uani 1 1 d . .
O1 O 0.27926(15) 0.53914(12) 0.17804(10) 0.0308(4) Uani 1 1 d . .
O2 O 0.25209(16) 0.37895(12) 0.09402(10) 0.0328(4) Uani 1 1 d . .
N1 N 0.47359(16) 0.39328(14) 0.37770(11) 0.0227(4) Uani 1 1 d . .
C6 C 0.37067(18) 0.33621(16) 0.22883(13) 0.0192(4) Uani 1 1 d . .
H46 H 0.3426 0.2837 0.1744 0.023 Uiso 1 1 calc R U
C1 C 0.47075(18) 0.22873(16) 0.28900(12) 0.0174(4) Uani 1 1 d . .
C9 C 0.38657(18) 0.12748(16) 0.27229(13) 0.0182(4) Uani 1 1 d . .
H47 H 0.4264 0.0775 0.2613 0.022 Uiso 1 1 calc R U
N3 N 0.61202(15) 0.25593(13) 0.30197(11) 0.0178(4) Uani 1 1 d . .
C23 C -0.07835(19) -0.13062(16) 0.14518(14) 0.0226(5) Uani 1 1 d . .
C10 C 0.18974(19) 0.14988(16) 0.32440(13) 0.0197(4) Uani 1 1 d . .
C41 C 0.69731(19) 0.22042(17) 0.42969(14) 0.0219(4) Uani 1 1 d . .
C27 C 0.24380(19) -0.08497(16) 0.15894(13) 0.0191(4) Uani 1 1 d . .
C15 C 0.09447(19) 0.17905(16) 0.28908(14) 0.0228(5) Uani 1 1 d . .
C19 C -0.03247(19) -0.10354(16) 0.29953(14) 0.0213(4) Uani 1 1 d . .
C35 C 0.2960(2) 0.04009(17) 0.06220(14) 0.0262(5) Uani 1 1 d . .
H1 H 0.2404 0.0689 0.0972 0.039 Uiso 1 1 calc R U
H2 H 0.2601 0.0201 0.0007 0.039 Uiso 1 1 calc R U
H3 H 0.3873 0.0938 0.0732 0.039 Uiso 1 1 calc R U
C45 C 0.80696(19) 0.49901(16) 0.25119(14) 0.0227(5) Uani 1 1 d . .
C29 C 0.3097(2) -0.23438(16) 0.12029(14) 0.0238(5) Uani 1 1 d . .
H48 H 0.3137 -0.2954 0.1324 0.029 Uiso 1 1 calc R U
C32 C 0.29614(19) -0.05635(16) 0.08614(13) 0.0212(4) Uani 1 1 d . .
C18 C 0.01562(19) -0.08470(16) 0.22258(13) 0.0201(4) Uani 1 1 d . .
C16 C 0.3385(2) 0.15915(18) 0.45708(14) 0.0281(5) Uani 1 1 d . .
H4 H 0.4260 0.2177 0.4668 0.042 Uiso 1 1 calc R U
H5 H 0.3420 0.0947 0.4198 0.042 Uiso 1 1 calc R U
H6 H 0.3146 0.1478 0.5127 0.042 Uiso 1 1 calc R U
C2 C 0.43439(18) 0.32207(15) 0.29918(13) 0.0179(4) Uani 1 1 d . .
C36 C 0.66079(18) 0.19120(16) 0.33974(14) 0.0194(4) Uani 1 1 d . .
C30 C 0.3596(2) -0.20705(17) 0.04824(13) 0.0233(5) Uani 1 1 d . .
C7 C 0.2902(2) 0.45609(17) 0.16905(14) 0.0229(5) Uani 1 1 d . .
C37 C 0.67726(19) 0.10480(16) 0.28511(14) 0.0220(4) Uani 1 1 d . .
C28 C 0.25376(19) -0.17509(17) 0.17569(14) 0.0228(5) Uani 1 1 d . .
C31 C 0.3519(2) -0.11762(17) 0.03267(13) 0.0230(5) Uani 1 1 d . .
H49 H 0.3858 -0.0972 -0.0162 0.028 Uiso 1 1 calc R U
B1 B 0.1696(2) -0.02308(18) 0.21940(15) 0.0185(5) Uani 1 1 d . .
C48 C 0.8135(2) 0.54076(18) 0.17247(15) 0.0298(5) Uani 1 1 d . .
H7 H 0.8027 0.4840 0.1202 0.045 Uiso 1 1 calc R U
H8 H 0.9000 0.5994 0.1790 0.045 Uiso 1 1 calc R U
H9 H 0.7421 0.5658 0.1675 0.045 Uiso 1 1 calc R U
C49 C 0.8049(2) 0.58083(18) 0.33126(15) 0.0295(5) Uani 1 1 d . .
H10 H 0.7268 0.5972 0.3223 0.044 Uiso 1 1 calc R U
H11 H 0.8861 0.6454 0.3418 0.044 Uiso 1 1 calc R U
H12 H 0.8006 0.5527 0.3813 0.044 Uiso 1 1 calc R U
C17 C 0.0443(2) 0.14507(17) 0.19367(14) 0.0266(5) Uani 1 1 d . .
H13 H -0.0354 0.0789 0.1792 0.040 Uiso 1 1 calc R U
H14 H 0.1136 0.1341 0.1611 0.040 Uiso 1 1 calc R U
H15 H 0.0221 0.2001 0.1785 0.040 Uiso 1 1 calc R U
C4 C 0.3880(2) 0.50144(17) 0.32146(14) 0.0234(5) Uani 1 1 d . .
H50 H 0.3729 0.5647 0.3314 0.028 Uiso 1 1 calc R U
C39 C 0.7528(2) 0.06787(19) 0.41185(16) 0.0330(6) Uani 1 1 d . .
H51 H 0.7818 0.0243 0.4368 0.040 Uiso 1 1 calc R U
C22 C -0.2131(2) -0.18819(17) 0.14766(15) 0.0260(5) Uani 1 1 d . .
H52 H -0.2749 -0.2157 0.0956 0.031 Uiso 1 1 calc R U
C24 C 0.0554(2) -0.06323(18) 0.38601(14) 0.0261(5) Uani 1 1 d . .
H16 H 0.0457 -0.0001 0.4209 0.039 Uiso 1 1 calc R U
H17 H 0.1485 -0.0451 0.3772 0.039 Uiso 1 1 calc R U
H18 H 0.0292 -0.1182 0.4162 0.039 Uiso 1 1 calc R U
C21 C -0.2595(2) -0.20645(17) 0.22324(15) 0.0264(5) Uani 1 1 d . .
C5 C 0.34925(19) 0.42868(16) 0.24025(13) 0.0197(4) Uani 1 1 d . .
C44 C 0.9125(2) 0.45279(17) 0.26569(14) 0.0238(5) Uani 1 1 d . .
C40 C 0.7408(2) 0.15580(19) 0.46449(15) 0.0297(5) Uani 1 1 d . .
H53 H 0.7625 0.1724 0.5255 0.036 Uiso 1 1 calc R U
C38 C 0.7227(2) 0.04346(17) 0.32273(15) 0.0286(5) Uani 1 1 d . .
H54 H 0.7332 -0.0161 0.2868 0.034 Uiso 1 1 calc R U
C11 C 0.2353(2) 0.18576(17) 0.41374(14) 0.0232(5) Uani 1 1 d . .
C42 C 0.6529(2) 0.08120(18) 0.18845(14) 0.0292(5) Uani 1 1 d . .
H19 H 0.7254 0.1334 0.1700 0.044 Uiso 1 1 calc R U
H20 H 0.5681 0.0845 0.1707 0.044 Uiso 1 1 calc R U
H21 H 0.6492 0.0102 0.1615 0.044 Uiso 1 1 calc R U
C3 C 0.4484(2) 0.48074(17) 0.38731(14) 0.0259(5) Uani 1 1 d . .
H55 H 0.4739 0.5310 0.4428 0.031 Uiso 1 1 calc R U
C20 C -0.1673(2) -0.16479(17) 0.29805(15) 0.0254(5) Uani 1 1 d . .
H56 H -0.1964 -0.1782 0.3502 0.030 Uiso 1 1 calc R U
B2 B 0.7082(2) 0.34313(19) 0.28190(15) 0.0200(5) Uani 1 1 d . .
C46 C 0.9455(2) 0.39857(19) 0.18090(16) 0.0324(5) Uani 1 1 d . .
H22 H 1.0021 0.3625 0.1931 0.049 Uiso 1 1 calc R U
H23 H 0.9927 0.4516 0.1518 0.049 Uiso 1 1 calc R U
H24 H 0.8629 0.3467 0.1433 0.049 Uiso 1 1 calc R U
C33 C 0.2111(2) -0.20769(18) 0.25539(15) 0.0297(5) Uani 1 1 d . .
H25 H 0.2260 -0.2715 0.2555 0.045 Uiso 1 1 calc R U
H26 H 0.1163 -0.2223 0.2554 0.045 Uiso 1 1 calc R U
H27 H 0.2634 -0.1505 0.3072 0.045 Uiso 1 1 calc R U
C34 C 0.4235(2) -0.27057(18) -0.00929(15) 0.0306(5) Uani 1 1 d . .
H28 H 0.3961 -0.2778 -0.0701 0.046 Uiso 1 1 calc R U
H29 H 0.3953 -0.3409 -0.0002 0.046 Uiso 1 1 calc R U
H30 H 0.5207 -0.2342 0.0051 0.046 Uiso 1 1 calc R U
C13 C 0.0894(2) 0.27908(19) 0.43260(16) 0.0329(6) Uani 1 1 d . .
H57 H 0.0551 0.3231 0.4697 0.040 Uiso 1 1 calc R U
C14 C 0.0452(2) 0.24345(18) 0.34498(16) 0.0298(5) Uani 1 1 d . .
H58 H -0.0202 0.2630 0.3220 0.036 Uiso 1 1 calc R U
C26 C -0.0395(2) -0.11990(18) 0.05852(14) 0.0292(5) Uani 1 1 d . .
H31 H -0.1196 -0.1518 0.0148 0.044 Uiso 1 1 calc R U
H32 H 0.0201 -0.1562 0.0422 0.044 Uiso 1 1 calc R U
H33 H 0.0064 -0.0448 0.0621 0.044 Uiso 1 1 calc R U
C12 C 0.1839(2) 0.25047(18) 0.46640(15) 0.0295(5) Uani 1 1 d . .
H59 H 0.2145 0.2756 0.5270 0.035 Uiso 1 1 calc R U
C47 C 1.0386(2) 0.52928(19) 0.32735(16) 0.0337(6) Uani 1 1 d . .
H34 H 1.0155 0.5568 0.3836 0.051 Uiso 1 1 calc R U
H35 H 1.0853 0.5881 0.3037 0.051 Uiso 1 1 calc R U
H36 H 1.0965 0.4925 0.3346 0.051 Uiso 1 1 calc R U
C43 C 0.6975(2) 0.32132(19) 0.48728(14) 0.0313(5) Uani 1 1 d . .
H37 H 0.6915 0.3157 0.5465 0.047 Uiso 1 1 calc R U
H38 H 0.6209 0.3334 0.4659 0.047 Uiso 1 1 calc R U
H39 H 0.7800 0.3806 0.4870 0.047 Uiso 1 1 calc R U
C8 C 0.2004(3) 0.4052(2) 0.02179(15) 0.0429(7) Uani 1 1 d . .
H40 H 0.1189 0.4159 0.0338 0.064 Uiso 1 1 calc R U
H41 H 0.1804 0.3472 -0.0312 0.064 Uiso 1 1 calc R U
H42 H 0.2671 0.4702 0.0143 0.064 Uiso 1 1 calc R U
C25 C -0.4046(2) -0.2691(2) 0.22407(18) 0.0394(6) Uani 1 1 d . .
H43 H -0.4134 -0.2999 0.2727 0.059 Uiso 1 1 calc R U
H44 H -0.4422 -0.3258 0.1696 0.059 Uiso 1 1 calc R U
H45 H -0.4525 -0.2223 0.2304 0.059 Uiso 1 1 calc R U

loop_
_atom_site_aniso_label
_atom_site_aniso_U_11
_atom_site_aniso_U_22
_atom_site_aniso_U_33
_atom_site_aniso_U_23
_atom_site_aniso_U_13
_atom_site_aniso_U_12
N2 0.0148(8) 0.0183(9) 0.0201(9) 0.0068(7) 0.0026(7) 0.0065(7)
O3 0.0172(7) 0.0211(8) 0.0327(9) 0.0131(7) 0.0017(6) 0.0047(6)
O4 0.0182(7) 0.0189(8) 0.0249(8) 0.0085(6) 0.0000(6) 0.0044(6)
O1 0.0364(9) 0.0244(9) 0.0347(9) 0.0113(7) -0.0004(7) 0.0143(7)
O2 0.0504(10) 0.0305(9) 0.0224(9) 0.0072(7) -0.0026(7) 0.0225(8)
N1 0.0270(10) 0.0220(10) 0.0204(9) 0.0041(8) 0.0027(7) 0.0124(8)
C6 0.0163(10) 0.0194(11) 0.0216(11) 0.0070(9) 0.0030(8) 0.0061(9)
C1 0.0173(10) 0.0187(10) 0.0169(10) 0.0053(8) 0.0017(8) 0.0080(8)
C9 0.0158(10) 0.0198(10) 0.0204(11) 0.0058(9) 0.0023(8) 0.0086(8)
N3 0.0161(8) 0.0170(9) 0.0203(9) 0.0067(7) -0.0010(7) 0.0062(7)
C23 0.0211(11) 0.0193(11) 0.0277(12) 0.0081(9) 0.0018(9) 0.0076(9)
C10 0.0168(10) 0.0174(10) 0.0246(11) 0.0064(9) 0.0051(8) 0.0060(8)
C41 0.0183(10) 0.0256(11) 0.0220(11) 0.0074(9) 0.0017(8) 0.0086(9)
C27 0.0169(10) 0.0159(10) 0.0214(11) 0.0058(9) -0.0015(8) 0.0032(8)
C15 0.0185(10) 0.0190(11) 0.0309(12) 0.0097(10) 0.0060(9) 0.0056(9)
C19 0.0216(10) 0.0153(10) 0.0285(12) 0.0070(9) 0.0028(9) 0.0085(9)
C35 0.0287(11) 0.0276(12) 0.0274(12) 0.0132(10) 0.0088(10) 0.0127(10)
C45 0.0195(10) 0.0182(11) 0.0256(12) 0.0071(9) -0.0006(9) 0.0022(9)
C29 0.0252(11) 0.0160(10) 0.0292(12) 0.0066(9) 0.0005(9) 0.0072(9)
C32 0.0185(10) 0.0205(11) 0.0213(11) 0.0054(9) -0.0011(8) 0.0051(9)
C18 0.0210(10) 0.0179(10) 0.0218(11) 0.0062(9) 0.0019(8) 0.0080(9)
C16 0.0278(12) 0.0326(13) 0.0207(11) 0.0064(10) 0.0004(9) 0.0097(10)
C2 0.0148(9) 0.0162(10) 0.0209(11) 0.0051(8) 0.0047(8) 0.0042(8)
C36 0.0141(9) 0.0178(10) 0.0261(11) 0.0074(9) 0.0025(8) 0.0053(8)
C30 0.0220(11) 0.0205(11) 0.0217(11) 0.0006(9) -0.0015(9) 0.0062(9)
C7 0.0224(11) 0.0212(11) 0.0257(12) 0.0088(9) 0.0041(9) 0.0080(9)
C37 0.0188(10) 0.0203(11) 0.0256(11) 0.0057(9) 0.0001(9) 0.0071(9)
C28 0.0186(10) 0.0222(11) 0.0247(11) 0.0067(9) -0.0003(9) 0.0051(9)
C31 0.0236(11) 0.0262(12) 0.0184(11) 0.0079(9) 0.0029(9) 0.0080(9)
B1 0.0187(11) 0.0191(12) 0.0180(12) 0.0089(10) -0.0014(9) 0.0059(10)
C48 0.0320(12) 0.0272(12) 0.0319(13) 0.0165(11) 0.0038(10) 0.0086(10)
C49 0.0310(12) 0.0227(12) 0.0316(13) 0.0071(10) 0.0041(10) 0.0075(10)
C17 0.0220(11) 0.0239(12) 0.0364(13) 0.0112(10) 0.0003(9) 0.0106(9)
C4 0.0244(11) 0.0183(11) 0.0289(12) 0.0053(9) 0.0045(9) 0.0108(9)
C39 0.0366(13) 0.0314(13) 0.0399(15) 0.0198(12) 0.0004(11) 0.0178(11)
C22 0.0212(11) 0.0210(11) 0.0329(13) 0.0061(10) -0.0042(9) 0.0072(9)
C24 0.0284(12) 0.0269(12) 0.0232(12) 0.0105(10) 0.0058(9) 0.0087(10)
C21 0.0186(10) 0.0201(11) 0.0409(14) 0.0106(10) 0.0037(10) 0.0071(9)
C5 0.0161(10) 0.0221(11) 0.0230(11) 0.0094(9) 0.0046(8) 0.0080(9)
C44 0.0176(10) 0.0214(11) 0.0304(12) 0.0099(10) 0.0033(9) 0.0040(9)
C40 0.0286(12) 0.0374(14) 0.0258(12) 0.0126(11) -0.0002(10) 0.0144(11)
C38 0.0289(12) 0.0216(12) 0.0368(14) 0.0054(10) 0.0000(10) 0.0140(10)
C11 0.0197(10) 0.0222(11) 0.0254(12) 0.0073(9) 0.0079(9) 0.0051(9)
C42 0.0328(12) 0.0290(13) 0.0253(12) 0.0010(10) 0.0015(10) 0.0163(11)
C3 0.0321(12) 0.0225(11) 0.0227(11) 0.0013(9) 0.0006(9) 0.0142(10)
C20 0.0229(11) 0.0226(11) 0.0361(13) 0.0131(10) 0.0090(10) 0.0117(10)
B2 0.0202(12) 0.0181(12) 0.0211(12) 0.0045(10) 0.0010(9) 0.0078(10)
C46 0.0272(12) 0.0312(13) 0.0418(15) 0.0129(12) 0.0104(11) 0.0127(11)
C33 0.0354(13) 0.0299(13) 0.0334(13) 0.0178(11) 0.0146(10) 0.0170(11)
C34 0.0341(13) 0.0265(12) 0.0294(13) 0.0031(10) 0.0054(10) 0.0131(11)
C13 0.0345(13) 0.0303(13) 0.0381(14) 0.0074(11) 0.0176(11) 0.0174(11)
C14 0.0241(12) 0.0280(13) 0.0449(15) 0.0143(11) 0.0124(10) 0.0155(10)
C26 0.0264(12) 0.0286(13) 0.0268(12) 0.0077(10) -0.0037(9) 0.0054(10)
C12 0.0297(12) 0.0280(13) 0.0271(12) 0.0044(10) 0.0107(10) 0.0088(10)
C47 0.0191(11) 0.0302(13) 0.0444(15) 0.0152(12) -0.0041(10) -0.0002(10)
C43 0.0313(12) 0.0346(14) 0.0242(12) 0.0002(10) -0.0031(10) 0.0150(11)
C8 0.0681(18) 0.0417(16) 0.0244(13) 0.0115(12) -0.0054(12) 0.0280(15)
C25 0.0225(12) 0.0359(15) 0.0570(18) 0.0172(13) 0.0049(11) 0.0063(11)

loop_
_atom_type_symbol
_atom_type_description
_atom_type_scat_dispersion_real
_atom_type_scat_dispersion_imag
_atom_type_scat_source
C C 0.0033 0.0016 'International Tables Vol C Tables 4.2.6.8 and 6.1.1.4'
H H 0.0000 0.0000 'International Tables Vol C Tables 4.2.6.8 and 6.1.1.4'
B B 0.0013 0.0007 'International Tables Vol C Tables 4.2.6.8 and 6.1.1.4'
N N 0.0061 0.0033 'International Tables Vol C Tables 4.2.6.8 and 6.1.1.4'
O O 0.0106 0.0060 'International Tables Vol C Tables 4.2.6.8 and 6.1.1.4'

loop_
_geom_angle_atom_site_label_1
_geom_angle_atom_site_label_2
_geom_angle_atom_site_label_3
_geom_angle
B1 N2 C9 119.24(16)
B1 N2 C10 124.25(16)
C9 N2 C10 116.13(16)
B2 O3 C44 106.51(15)
B2 O4 C45 105.66(15)
C7 O2 C8 114.30(17)
C2 N1 C3 117.28(17)
C5 C6 C2 118.56(19)
C5 C6 H46 120.7
C2 C6 H46 120.7
C9 C1 N3 119.46(16)
C9 C1 C2 126.68(17)
N3 C1 C2 113.83(16)
C1 C9 N2 129.13(17)
C1 C9 H47 115.4
N2 C9 H47 115.4
B2 N3 C1 124.48(16)
B2 N3 C36 117.16(16)
C1 N3 C36 118.35(15)
C22 C23 C18 120.13(19)
C22 C23 C26 117.41(19)
C18 C23 C26 122.46(18)
C11 C10 C15 120.55(18)
C11 C10 N2 119.00(17)
C15 C10 N2 120.44(18)
C40 C41 C36 117.9(2)
C40 C41 C43 120.4(2)
C36 C41 C43 121.65(18)
C32 C27 C28 117.28(18)
C32 C27 B1 122.94(17)
C28 C27 B1 119.73(18)
C14 C15 C10 118.5(2)
C14 C15 C17 118.59(18)
C10 C15 C17 122.90(18)
C20 C19 C18 120.58(19)
C20 C19 C24 116.02(19)
C18 C19 C24 123.38(18)
C32 C35 H1 109.5
C32 C35 H2 109.5
H1 C35 H2 109.5
C32 C35 H3 109.5
H1 C35 H3 109.5
H2 C35 H3 109.5
O4 C45 C49 106.64(16)
O4 C45 C48 108.92(16)
C49 C45 C48 110.47(17)
O4 C45 C44 101.90(15)
C49 C45 C44 112.91(17)
C48 C45 C44 115.25(17)
C30 C29 C28 122.11(19)
C30 C29 H48 118.9
C28 C29 H48 118.9
C31 C32 C27 120.21(18)
C31 C32 C35 116.93(18)
C27 C32 C35 122.87(18)
C19 C18 C23 117.09(18)
C19 C18 B1 122.51(18)
C23 C18 B1 120.22(18)
C11 C16 H4 109.5
C11 C16 H5 109.5
H4 C16 H5 109.5
C11 C16 H6 109.5
H4 C16 H6 109.5
H5 C16 H6 109.5
N1 C2 C6 122.75(17)
N1 C2 C1 116.08(16)
C6 C2 C1 121.05(18)
C41 C36 C37 121.58(18)
C41 C36 N3 119.00(18)
C37 C36 N3 119.32(18)
C29 C30 C31 117.27(19)
C29 C30 C34 121.14(19)
C31 C30 C34 121.56(19)
O1 C7 O2 123.80(19)
O1 C7 C5 123.4(2)
O2 C7 C5 112.78(17)
C38 C37 C36 118.3(2)
C38 C37 C42 120.25(19)
C36 C37 C42 121.42(18)
C29 C28 C27 120.59(19)
C29 C28 C33 117.64(18)
C27 C28 C33 121.70(18)
C30 C31 C32 122.52(19)
C30 C31 H49 118.7
C32 C31 H49 118.7
N2 B1 C18 123.17(18)
N2 B1 C27 118.44(17)
C18 B1 C27 118.39(18)
C45 C48 H7 109.5
C45 C48 H8 109.5
H7 C48 H8 109.5
C45 C48 H9 109.5
H7 C48 H9 109.5
H8 C48 H9 109.5
C45 C49 H10 109.5
C45 C49 H11 109.5
H10 C49 H11 109.5
C45 C49 H12 109.5
H10 C49 H12 109.5
H11 C49 H12 109.5
C15 C17 H13 109.5
C15 C17 H14 109.5
H13 C17 H14 109.5
C15 C17 H15 109.5
H13 C17 H15 109.5
H14 C17 H15 109.5
C3 C4 C5 118.95(19)
C3 C4 H50 120.5
C5 C4 H50 120.5
C40 C39 C38 119.9(2)
C40 C39 H51 120.1
C38 C39 H51 120.1
C21 C22 C23 122.4(2)
C21 C22 H52 118.8
C23 C22 H52 118.8
C19 C24 H16 109.5
C19 C24 H17 109.5
H16 C24 H17 109.5
C19 C24 H18 109.5
H16 C24 H18 109.5
H17 C24 H18 109.5
C20 C21 C22 117.45(19)
C20 C21 C25 121.2(2)
C22 C21 C25 121.4(2)
C4 C5 C6 118.71(18)
C4 C5 C7 117.60(18)
C6 C5 C7 123.67(19)
O3 C44 C47 107.61(17)
O3 C44 C46 107.26(17)
C47 C44 C46 110.85(18)
O3 C44 C45 102.32(15)
C47 C44 C45 115.33(18)
C46 C44 C45 112.68(17)
C39 C40 C41 121.2(2)
C39 C40 H53 119.4
C41 C40 H53 119.4
C39 C38 C37 120.9(2)
C39 C38 H54 119.5
C37 C38 H54 119.5
C12 C11 C10 118.62(19)
C12 C11 C16 117.3(2)
C10 C11 C16 124.06(18)
C37 C42 H19 109.5
C37 C42 H20 109.5
H19 C42 H20 109.5
C37 C42 H21 109.5
H19 C42 H21 109.5
H20 C42 H21 109.5
N1 C3 C4 123.7(2)
N1 C3 H55 118.1
C4 C3 H55 118.1
C21 C20 C19 122.3(2)
C21 C20 H56 118.9
C19 C20 H56 118.9
O4 B2 O3 113.64(18)
O4 B2 N3 125.79(18)
O3 B2 N3 120.56(18)
C44 C46 H22 109.5
C44 C46 H23 109.5
H22 C46 H23 109.5
C44 C46 H24 109.5
H22 C46 H24 109.5
H23 C46 H24 109.5
C28 C33 H25 109.5
C28 C33 H26 109.5
H25 C33 H26 109.5
C28 C33 H27 109.5
H25 C33 H27 109.5
H26 C33 H27 109.5
C30 C34 H28 109.5
C30 C34 H29 109.5
H28 C34 H29 109.5
C30 C34 H30 109.5
H28 C34 H30 109.5
H29 C34 H30 109.5
C14 C13 C12 119.5(2)
C14 C13 H57 120.2
C12 C13 H57 120.2
C13 C14 C15 121.3(2)
C13 C14 H58 119.3
C15 C14 H58 119.3
C23 C26 H31 109.5
C23 C26 H32 109.5
H31 C26 H32 109.5
C23 C26 H33 109.5
H31 C26 H33 109.5
H32 C26 H33 109.5
C13 C12 C11 121.4(2)
C13 C12 H59 119.3
C11 C12 H59 119.3
C44 C47 H34 109.5
C44 C47 H35 109.5
H34 C47 H35 109.5
C44 C47 H36 109.5
H34 C47 H36 109.5
H35 C47 H36 109.5
C41 C43 H37 109.5
C41 C43 H38 109.5
H37 C43 H38 109.5
C41 C43 H39 109.5
H37 C43 H39 109.5
H38 C43 H39 109.5
O2 C8 H40 109.5
O2 C8 H41 109.5
H40 C8 H41 109.5
O2 C8 H42 109.5
H40 C8 H42 109.5
H41 C8 H42 109.5
C21 C25 H43 109.5
C21 C25 H44 109.5
H43 C25 H44 109.5
C21 C25 H45 109.5
H43 C25 H45 109.5
H44 C25 H45 109.5

loop_
_geom_bond_atom_site_label_1
_geom_bond_atom_site_label_2
_geom_bond_distance
N2 B1 1.423(3)
N2 C9 1.432(2)
N2 C10 1.455(2)
O3 B2 1.377(3)
O3 C44 1.454(2)
O4 B2 1.374(3)
O4 C45 1.464(2)
O1 C7 1.205(2)
O2 C7 1.341(3)
O2 C8 1.458(2)
N1 C2 1.344(3)
N1 C3 1.345(2)
C6 C5 1.390(3)
C6 C2 1.399(3)
C6 H46 0.9500
C1 C9 1.337(3)
C1 N3 1.439(2)
C1 C2 1.496(3)
C9 H47 0.9500
N3 B2 1.415(3)
N3 C36 1.454(2)
C23 C22 1.403(3)
C23 C18 1.422(3)
C23 C26 1.505(3)
C10 C11 1.402(3)
C10 C15 1.403(3)
C41 C40 1.392(3)
C41 C36 1.400(3)
C41 C43 1.504(3)
C27 C32 1.412(3)
C27 C28 1.413(3)
C27 B1 1.603(3)
C15 C14 1.396(3)
C15 C17 1.503(3)
C19 C20 1.402(3)
C19 C18 1.416(3)
C19 C24 1.506(3)
C35 C32 1.513(3)
C35 H1 0.9800
C35 H2 0.9800
C35 H3 0.9800
C45 C49 1.518(3)
C45 C48 1.521(3)
C45 C44 1.562(3)
C29 C30 1.385(3)
C29 C28 1.396(3)
C29 H48 0.9500
C32 C31 1.397(3)
C18 B1 1.593(3)
C16 C11 1.512(3)
C16 H4 0.9800
C16 H5 0.9800
C16 H6 0.9800
C36 C37 1.402(3)
C30 C31 1.385(3)
C30 C34 1.512(3)
C7 C5 1.492(3)
C37 C38 1.389(3)
C37 C42 1.500(3)
C28 C33 1.506(3)
C31 H49 0.9500
C48 H7 0.9800
C48 H8 0.9800
C48 H9 0.9800
C49 H10 0.9800
C49 H11 0.9800
C49 H12 0.9800
C17 H13 0.9800
C17 H14 0.9800
C17 H15 0.9800
C4 C3 1.373(3)
C4 C5 1.385(3)
C4 H50 0.9500
C39 C40 1.383(3)
C39 C38 1.385(3)
C39 H51 0.9500
C22 C21 1.387(3)
C22 H52 0.9500
C24 H16 0.9800
C24 H17 0.9800
C24 H18 0.9800
C21 C20 1.383(3)
C21 C25 1.506(3)
C44 C47 1.515(3)
C44 C46 1.526(3)
C40 H53 0.9500
C38 H54 0.9500
C11 C12 1.389(3)
C42 H19 0.9800
C42 H20 0.9800
C42 H21 0.9800
C3 H55 0.9500
C20 H56 0.9500
C46 H22 0.9800
C46 H23 0.9800
C46 H24 0.9800
C33 H25 0.9800
C33 H26 0.9800
C33 H27 0.9800
C34 H28 0.9800
C34 H29 0.9800
C34 H30 0.9800
C13 C14 1.374(3)
C13 C12 1.380(3)
C13 H57 0.9500
C14 H58 0.9500
C26 H31 0.9800
C26 H32 0.9800
C26 H33 0.9800
C12 H59 0.9500
C47 H34 0.9800
C47 H35 0.9800
C47 H36 0.9800
C43 H37 0.9800
C43 H38 0.9800
C43 H39 0.9800
C8 H40 0.9800
C8 H41 0.9800
C8 H42 0.9800
C25 H43 0.9800
C25 H44 0.9800
C25 H45 0.9800

loop_
_geom_torsion_atom_site_label_1
_geom_torsion_atom_site_label_2
_geom_torsion_atom_site_label_3
_geom_torsion_atom_site_label_4
_geom_torsion
N3 C1 C9 N2 170.86(17)
C2 C1 C9 N2 -6.9(3)
B1 N2 C9 C1 156.4(2)
C10 N2 C9 C1 -30.4(3)
C9 C1 N3 B2 150.3(2)
C2 C1 N3 B2 -31.7(3)
C9 C1 N3 C36 -30.9(3)
C2 C1 N3 C36 147.14(17)
B1 N2 C10 C11 116.0(2)
C9 N2 C10 C11 -56.8(2)
B1 N2 C10 C15 -65.3(3)
C9 N2 C10 C15 121.9(2)
C11 C10 C15 C14 -0.7(3)
N2 C10 C15 C14 -179.39(18)
C11 C10 C15 C17 178.56(19)
N2 C10 C15 C17 -0.1(3)
B2 O4 C45 C49 -91.15(18)
B2 O4 C45 C48 149.63(17)
B2 O4 C45 C44 27.4(2)
C28 C27 C32 C31 1.6(3)
B1 C27 C32 C31 -175.74(18)
C28 C27 C32 C35 -178.09(18)
B1 C27 C32 C35 4.6(3)
C20 C19 C18 C23 -0.2(3)
C24 C19 C18 C23 178.02(18)
C20 C19 C18 B1 -175.26(18)
C24 C19 C18 B1 2.9(3)
C22 C23 C18 C19 2.4(3)
C26 C23 C18 C19 -177.83(18)
C22 C23 C18 B1 177.63(17)
C26 C23 C18 B1 -2.6(3)
C3 N1 C2 C6 0.4(3)
C3 N1 C2 C1 176.55(17)
C5 C6 C2 N1 1.2(3)
C5 C6 C2 C1 -174.70(17)
C9 C1 C2 N1 116.0(2)
N3 C1 C2 N1 -61.8(2)
C9 C1 C2 C6 -67.8(3)
N3 C1 C2 C6 114.33(19)
C40 C41 C36 C37 -5.1(3)
C43 C41 C36 C37 171.49(19)
C40 C41 C36 N3 178.53(18)
C43 C41 C36 N3 -4.8(3)
B2 N3 C36 C41 86.9(2)
C1 N3 C36 C41 -92.0(2)
B2 N3 C36 C37 -89.5(2)
C1 N3 C36 C37 91.6(2)
C28 C29 C30 C31 -0.1(3)
C28 C29 C30 C34 178.1(2)
C8 O2 C7 O1 2.4(3)
C8 O2 C7 C5 -176.90(17)
C41 C36 C37 C38 4.3(3)
N3 C36 C37 C38 -179.34(18)
C41 C36 C37 C42 -172.88(19)
N3 C36 C37 C42 3.4(3)
C30 C29 C28 C27 1.2(3)
C30 C29 C28 C33 -175.9(2)
C32 C27 C28 C29 -1.9(3)
B1 C27 C28 C29 175.52(19)
C32 C27 C28 C33 175.09(19)
B1 C27 C28 C33 -7.5(3)
C29 C30 C31 C32 -0.3(3)
C34 C30 C31 C32 -178.4(2)
C27 C32 C31 C30 -0.6(3)
C35 C32 C31 C30 179.16(19)
C9 N2 B1 C18 170.28(17)
C10 N2 B1 C18 -2.4(3)
C9 N2 B1 C27 -8.8(3)
C10 N2 B1 C27 178.52(17)
C19 C18 B1 N2 -61.5(3)
C23 C18 B1 N2 123.5(2)
C19 C18 B1 C27 117.6(2)
C23 C18 B1 C27 -57.4(3)
C32 C27 B1 N2 -65.6(3)
C28 C27 B1 N2 117.1(2)
C32 C27 B1 C18 115.2(2)
C28 C27 B1 C18 -62.1(2)
C18 C23 C22 C21 -2.6(3)
C26 C23 C22 C21 177.59(19)
C23 C22 C21 C20 0.4(3)
C23 C22 C21 C25 -179.63(19)
C3 C4 C5 C6 1.3(3)
C3 C4 C5 C7 -176.94(18)
C2 C6 C5 C4 -2.0(3)
C2 C6 C5 C7 176.06(18)
O1 C7 C5 C4 2.8(3)
O2 C7 C5 C4 -177.89(17)
O1 C7 C5 C6 -175.3(2)
O2 C7 C5 C6 4.0(3)
B2 O3 C44 C47 145.26(18)
B2 O3 C44 C46 -95.43(18)
B2 O3 C44 C45 23.3(2)
O4 C45 C44 O3 -30.88(19)
C49 C45 C44 O3 83.1(2)
C48 C45 C44 O3 -148.63(18)
O4 C45 C44 C47 -147.37(18)
C49 C45 C44 C47 -33.4(3)
C48 C45 C44 C47 94.9(2)
O4 C45 C44 C46 83.98(19)
C49 C45 C44 C46 -162.02(18)
C48 C45 C44 C46 -33.8(3)
C38 C39 C40 C41 0.6(3)
C36 C41 C40 C39 2.6(3)
C43 C41 C40 C39 -174.1(2)
C40 C39 C38 C37 -1.5(3)
C36 C37 C38 C39 -1.0(3)
C42 C37 C38 C39 176.3(2)
C15 C10 C11 C12 0.1(3)
N2 C10 C11 C12 178.84(18)
C15 C10 C11 C16 -179.36(19)
N2 C10 C11 C16 -0.7(3)
C2 N1 C3 C4 -1.3(3)
C5 C4 C3 N1 0.4(3)
C22 C21 C20 C19 1.9(3)
C25 C21 C20 C19 -178.02(19)
C18 C19 C20 C21 -2.1(3)
C24 C19 C20 C21 179.63(19)
C45 O4 B2 O3 -14.3(2)
C45 O4 B2 N3 166.5(2)
C44 O3 B2 O4 -6.8(2)
C44 O3 B2 N3 172.39(19)
C1 N3 B2 O4 -8.7(3)
C36 N3 B2 O4 172.53(19)
C1 N3 B2 O3 172.21(17)
C36 N3 B2 O3 -6.6(3)
C12 C13 C14 C15 -0.3(3)
C10 C15 C14 C13 0.8(3)
C17 C15 C14 C13 -178.5(2)
C14 C13 C12 C11 -0.3(3)
C10 C11 C12 C13 0.4(3)
C16 C11 C12 C13 179.9(2)
